data_7101650
loop_
_publ_author_name
'Lachia, Mathilde'
'Poriel, Cyril'
'Slawin, Alexandra M Z'
'Moody, Christopher J'

_publ_section_title
;
 The remarkable effect of the 7-substituent in the diastereoselective
 oxidative rearrangement of indoles: asymmetric synthesis of
 3,3-disubstituted oxindoles.
;
_journal_issue 3
_journal_name_full 'Chemical communications (Cambridge, England)'
_journal_page_first 286
_journal_page_last 288
_journal_paper_doi 10.1039/b613716d
_journal_year 2007
_chemical_formula_moiety 'C21 H21 Cl N2 O3'
_chemical_formula_sum 'C21 H21 Cl N2 O3'
_chemical_formula_weight 384.85
_chemical_name_systematic
;
?
;
_space_group_IT_number 19
_symmetry_cell_setting orthorhombic
_symmetry_space_group_name_Hall 'P 2ac 2ab'
_symmetry_space_group_name_H-M 'P 21 21 21'
_atom_sites_solution_hydrogens geom
_atom_sites_solution_primary direct
_atom_sites_solution_secondary difmap
_audit_creation_method SHELXL-97
_cell_angle_alpha 90.00
_cell_angle_beta 90.00
_cell_angle_gamma 90.00
_cell_formula_units_Z 4
_cell_length_a 8.9714(7)
_cell_length_b 14.1418(11)
_cell_length_c 15.1487(12)
_cell_measurement_reflns_used 10817
_cell_measurement_temperature 93(2)
_cell_measurement_theta_max 28.22
_cell_measurement_theta_min 1.12
_cell_volume 1921.9(3)
_computing_cell_refinement 'CrystalClear (Rigaku Corp., 2004)'
_computing_data_collection 'CrystalClear (Rigaku Corp., 2004)'
_computing_data_reduction 'CrystalClear (Rigaku Corp., 2004)'
_computing_molecular_graphics 'Bruker SHELXTL'
_computing_publication_material 'Bruker SHELXTL'
_computing_structure_refinement 'SHELXL-97 (Sheldrick, 1997)'
_computing_structure_solution 'SHELXS-97 (Sheldrick, 1990)'
_diffrn_ambient_temperature 93(2)
_diffrn_detector_area_resol_mean 0.83
_diffrn_measured_fraction_theta_full 0.958
_diffrn_measured_fraction_theta_max 0.958
_diffrn_measurement_device_type CCD
_diffrn_measurement_method dtprofit.ref
_diffrn_radiation_monochromator confocal
_diffrn_radiation_source 'rotating anode'
_diffrn_radiation_type MoK\a
_diffrn_radiation_wavelength 0.71073
_diffrn_reflns_av_R_equivalents 0.0198
_diffrn_reflns_av_sigmaI/netI 0.0116
_diffrn_reflns_limit_h_max 10
_diffrn_reflns_limit_h_min -6
_diffrn_reflns_limit_k_max 16
_diffrn_reflns_limit_k_min -17
_diffrn_reflns_limit_l_max 17
_diffrn_reflns_limit_l_min -17
_diffrn_reflns_number 13683
_diffrn_reflns_theta_full 25.35
_diffrn_reflns_theta_max 25.35
_diffrn_reflns_theta_min 3.01
_exptl_absorpt_coefficient_mu 0.223
_exptl_absorpt_correction_T_max 1.0000
_exptl_absorpt_correction_T_min 0.9016
_exptl_absorpt_correction_type multi-scan
_exptl_crystal_colour colourless
_exptl_crystal_density_diffrn 1.330
_exptl_crystal_density_method 'not measured'
_exptl_crystal_description prism
_exptl_crystal_F_000 808
_exptl_crystal_size_max 0.080
_exptl_crystal_size_mid 0.080
_exptl_crystal_size_min 0.080
_refine_diff_density_max 0.163
_refine_diff_density_min -0.159
_refine_diff_density_rms 0.029
_refine_ls_abs_structure_details 'Flack H D (1983), Acta Cryst. A39, 876-881'
_refine_ls_abs_structure_Flack -0.04(4)
_refine_ls_extinction_method none
_refine_ls_goodness_of_fit_ref 1.038
_refine_ls_hydrogen_treatment mixed
_refine_ls_matrix_type full
_refine_ls_number_parameters 249
_refine_ls_number_reflns 3381
_refine_ls_number_restraints 1
_refine_ls_restrained_S_all 1.038
_refine_ls_R_factor_all 0.0224
_refine_ls_R_factor_gt 0.0221
_refine_ls_shift/su_max 0.001
_refine_ls_shift/su_mean 0.000
_refine_ls_structure_factor_coef Fsqd
_refine_ls_weighting_details 'calc w=1/[\s^2^(Fo^2^)+(0.0314P)^2^+0.4603P] where P=(Fo^2^+2Fc^2^)/3'
_refine_ls_weighting_scheme calc
_refine_ls_wR_factor_gt 0.0554
_refine_ls_wR_factor_ref 0.0555
_reflns_number_gt 3349
_reflns_number_total 3381
_reflns_threshold_expression >2sigma(I)
_cod_data_source_file b613716d.txt
_cod_data_source_block 8f
_cod_depositor_comments
;
The following automatic conversions were performed:
'_symmetry_cell_setting' value 'Orthorhombic' changed to 'orthorhombic'
according to '/home/saulius/struct/CIF-dictionaries/cif_core.dic'
dictionary named 'cif_core.dic' version 2.4.1 from 2010-06-29.

Automatic conversion script
Id: cif_fix_enum 1527 2010-12-29 10:47:43Z saulius 
;
_cod_original_sg_symbol_H-M P2(1)2(1)2(1)
_cod_database_code 7101650

loop_
_symmetry_equiv_pos_as_xyz
'x, y, z'
'-x+1/2, -y, z+1/2'
'-x, y+1/2, -z+1/2'
'x+1/2, -y+1/2, -z'

loop_
_atom_site_label
_atom_site_type_symbol
_atom_site_fract_x
_atom_site_fract_y
_atom_site_fract_z
_atom_site_U_iso_or_equiv
_atom_site_adp_type
_atom_site_occupancy
_atom_site_symmetry_multiplicity
_atom_site_calc_flag
_atom_site_refinement_flags
C1 C -0.55382(13) -0.57233(8) -0.79849(8) 0.0141(3) Uani 1 1 d .
C2 C -0.49598(14) -0.46799(8) -0.79236(8) 0.0142(2) Uani 1 1 d .
O2 O -0.36625(10) -0.44284(6) -0.78916(7) 0.0194(2) Uani 1 1 d .
N3 N -0.61785(11) -0.40952(7) -0.79392(7) 0.0144(2) Uani 1 1 d D
H3N H -0.6117(19) -0.34060(16) -0.7884(11) 0.031(4) Uiso 1 1 d D
C4 C -0.75024(13) -0.46084(8) -0.78932(8) 0.0134(2) Uani 1 1 d .
C5 C -0.89575(14) -0.42851(8) -0.78548(8) 0.0143(2) Uani 1 1 d .
Cl5 Cl -0.92938(3) -0.30754(2) -0.79250(2) 0.01851(8) Uani 1 1 d .
C6 C -1.01290(14) -0.49225(9) -0.77848(8) 0.0163(3) Uani 1 1 d .
H6A H -1.1128 -0.4702 -0.7758 0.020 Uiso 1 1 calc R
C7 C -0.98277(15) -0.58885(9) -0.77536(8) 0.0179(3) Uani 1 1 d .
H7A H -1.0629 -0.6324 -0.7702 0.021 Uiso 1 1 calc R
C8 C -0.83575(14) -0.62276(9) -0.77970(9) 0.0161(3) Uani 1 1 d .
H8A H -0.8159 -0.6887 -0.7774 0.019 Uiso 1 1 calc R
C9 C -0.72055(13) -0.55849(8) -0.78740(8) 0.0139(2) Uani 1 1 d .
C10 C -0.48561(14) -0.63789(8) -0.72684(8) 0.0144(3) Uani 1 1 d .
O10 O -0.43089(10) -0.71457(6) -0.74834(6) 0.01808(19) Uani 1 1 d .
N11 N -0.49065(12) -0.60933(7) -0.64226(7) 0.0159(2) Uani 1 1 d .
C12 C -0.41283(15) -0.66556(9) -0.57340(8) 0.0167(3) Uani 1 1 d .
H12A H -0.3133 -0.6864 -0.5959 0.020 Uiso 1 1 calc R
C13 C -0.39190(15) -0.59379(10) -0.49868(9) 0.0198(3) Uani 1 1 d .
H13A H -0.3000 -0.5562 -0.5072 0.024 Uiso 1 1 calc R
H13B H -0.3875 -0.6256 -0.4405 0.024 Uiso 1 1 calc R
C14 C -0.53143(16) -0.53166(10) -0.50654(9) 0.0209(3) Uani 1 1 d .
H14A H -0.6202 -0.5640 -0.4822 0.025 Uiso 1 1 calc R
H14B H -0.5178 -0.4705 -0.4758 0.025 Uiso 1 1 calc R
C15 C -0.54511(16) -0.51781(9) -0.60649(9) 0.0199(3) Uani 1 1 d .
H15A H -0.6498 -0.5060 -0.6239 0.024 Uiso 1 1 calc R
H15B H -0.4824 -0.4646 -0.6270 0.024 Uiso 1 1 calc R
C16 C -0.50356(15) -0.75149(9) -0.54492(9) 0.0182(3) Uani 1 1 d .
H16A H -0.5879 -0.7321 -0.5069 0.022 Uiso 1 1 calc R
H16B H -0.5434 -0.7854 -0.5970 0.022 Uiso 1 1 calc R
O17 O -0.40261(11) -0.80998(7) -0.49732(6) 0.0224(2) Uani 1 1 d .
C18 C -0.47340(17) -0.89102(10) -0.46131(10) 0.0232(3) Uani 1 1 d .
H18A H -0.3999 -0.9291 -0.4293 0.035 Uiso 1 1 calc R
H18B H -0.5167 -0.9288 -0.5091 0.035 Uiso 1 1 calc R
H18C H -0.5524 -0.8711 -0.4207 0.035 Uiso 1 1 calc R
C19 C -0.51099(15) -0.60755(8) -0.89178(8) 0.0152(3) Uani 1 1 d .
C20 C -0.61799(16) -0.62941(9) -0.95526(9) 0.0202(3) Uani 1 1 d .
H20A H -0.7208 -0.6264 -0.9405 0.024 Uiso 1 1 calc R
C21 C -0.57512(18) -0.65573(10) -1.04054(10) 0.0259(3) Uani 1 1 d .
H21A H -0.6488 -0.6703 -1.0835 0.031 Uiso 1 1 calc R
C22 C -0.42531(18) -0.66059(10) -1.06248(9) 0.0260(3) Uani 1 1 d .
H22A H -0.3961 -0.6779 -1.1206 0.031 Uiso 1 1 calc R
C23 C -0.31764(16) -0.64001(10) -0.99894(10) 0.0239(3) Uani 1 1 d .
H23A H -0.2149 -0.6440 -1.0136 0.029 Uiso 1 1 calc R
C24 C -0.36010(16) -0.61376(10) -0.91427(10) 0.0203(3) Uani 1 1 d .
H24A H -0.2861 -0.5999 -0.8713 0.024 Uiso 1 1 calc R

loop_
_atom_site_aniso_label
_atom_site_aniso_U_11
_atom_site_aniso_U_22
_atom_site_aniso_U_33
_atom_site_aniso_U_23
_atom_site_aniso_U_13
_atom_site_aniso_U_12
C1 0.0130(6) 0.0134(6) 0.0161(6) -0.0007(5) 0.0001(5) 0.0005(5)
C2 0.0148(6) 0.0153(6) 0.0125(6) 0.0002(5) 0.0010(5) 0.0016(5)
O2 0.0135(4) 0.0186(4) 0.0261(5) -0.0006(4) -0.0001(4) -0.0010(3)
N3 0.0140(5) 0.0114(5) 0.0177(5) 0.0003(5) -0.0001(4) -0.0004(4)
C4 0.0158(6) 0.0136(6) 0.0109(6) 0.0008(5) -0.0018(5) -0.0013(5)
C5 0.0176(6) 0.0125(6) 0.0127(6) 0.0008(5) -0.0003(5) 0.0027(5)
Cl5 0.01773(14) 0.01251(14) 0.02527(16) 0.00025(12) 0.00074(13) 0.00394(12)
C6 0.0145(6) 0.0197(6) 0.0148(6) 0.0012(5) -0.0005(5) 0.0007(5)
C7 0.0162(6) 0.0193(6) 0.0181(7) 0.0027(5) -0.0011(5) -0.0045(5)
C8 0.0184(6) 0.0127(6) 0.0171(6) 0.0013(5) -0.0014(5) -0.0017(5)
C9 0.0144(6) 0.0144(6) 0.0128(6) -0.0002(5) -0.0010(5) 0.0022(5)
C10 0.0117(5) 0.0133(6) 0.0183(7) 0.0007(5) 0.0012(5) -0.0004(5)
O10 0.0214(4) 0.0140(4) 0.0189(4) 0.0010(4) 0.0000(4) 0.0047(4)
N11 0.0173(5) 0.0137(5) 0.0168(5) -0.0002(4) 0.0000(4) 0.0034(4)
C12 0.0158(6) 0.0182(6) 0.0161(6) 0.0010(5) -0.0017(5) 0.0028(5)
C13 0.0205(7) 0.0215(6) 0.0175(6) -0.0016(6) -0.0040(5) 0.0001(5)
C14 0.0244(7) 0.0209(7) 0.0176(7) -0.0027(5) -0.0007(5) 0.0033(5)
C15 0.0244(7) 0.0161(6) 0.0192(7) -0.0029(5) 0.0003(5) 0.0054(5)
C16 0.0174(6) 0.0196(7) 0.0176(6) 0.0008(5) -0.0013(5) 0.0029(5)
O17 0.0205(5) 0.0202(5) 0.0265(5) 0.0075(4) -0.0045(4) 0.0014(4)
C18 0.0281(8) 0.0191(7) 0.0224(7) 0.0034(5) 0.0016(6) 0.0013(6)
C19 0.0209(6) 0.0087(6) 0.0160(6) 0.0008(5) 0.0016(5) 0.0021(5)
C20 0.0217(7) 0.0176(7) 0.0212(7) 0.0007(5) -0.0008(6) 0.0011(5)
C21 0.0324(8) 0.0249(7) 0.0205(7) -0.0035(6) -0.0030(6) -0.0015(7)
C22 0.0369(8) 0.0226(7) 0.0184(7) -0.0035(5) 0.0054(6) 0.0031(7)
C23 0.0249(7) 0.0208(7) 0.0259(8) -0.0001(6) 0.0077(6) 0.0045(6)
C24 0.0207(7) 0.0174(7) 0.0227(7) 0.0007(5) -0.0004(5) 0.0028(5)

loop_
_atom_type_symbol
_atom_type_description
_atom_type_scat_dispersion_real
_atom_type_scat_dispersion_imag
_atom_type_scat_source
C C 0.0033 0.0016 'International Tables Vol C Tables 4.2.6.8 and 6.1.1.4'
H H 0.0000 0.0000 'International Tables Vol C Tables 4.2.6.8 and 6.1.1.4'
N N 0.0061 0.0033 'International Tables Vol C Tables 4.2.6.8 and 6.1.1.4'
O O 0.0106 0.0060 'International Tables Vol C Tables 4.2.6.8 and 6.1.1.4'
Cl Cl 0.1484 0.1585 'International Tables Vol C Tables 4.2.6.8 and 6.1.1.4'

loop_
_geom_angle_atom_site_label_1
_geom_angle_atom_site_label_2
_geom_angle_atom_site_label_3
_geom_angle
C9 C1 C19 112.79(10)
C9 C1 C10 112.82(10)
C19 C1 C10 110.39(10)
C9 C1 C2 101.44(9)
C19 C1 C2 105.97(10)
C10 C1 C2 112.97(10)
O2 C2 N3 125.93(11)
O2 C2 C1 126.42(11)
N3 C2 C1 107.63(10)
C2 N3 C4 111.39(10)
C2 N3 H3N 123.6(10)
C4 N3 H3N 124.2(10)
C5 C4 N3 129.33(11)
C5 C4 C9 120.12(11)
N3 C4 C9 110.54(10)
C4 C5 C6 120.17(11)
C4 C5 Cl5 119.04(9)
C6 C5 Cl5 120.76(9)
C5 C6 C7 119.48(12)
C5 C6 H6A 120.3
C7 C6 H6A 120.3
C6 C7 C8 121.01(12)
C6 C7 H7A 119.5
C8 C7 H7A 119.5
C9 C8 C7 118.80(11)
C9 C8 H8A 120.6
C7 C8 H8A 120.6
C8 C9 C4 120.40(11)
C8 C9 C1 131.45(11)
C4 C9 C1 108.11(10)
O10 C10 N11 121.94(11)
O10 C10 C1 119.79(11)
N11 C10 C1 118.26(11)
C10 N11 C15 128.35(11)
C10 N11 C12 119.51(10)
C15 N11 C12 111.39(10)
N11 C12 C16 111.98(10)
N11 C12 C13 102.81(10)
C16 C12 C13 112.60(11)
N11 C12 H12A 109.8
C16 C12 H12A 109.8
C13 C12 H12A 109.8
C12 C13 C14 102.84(11)
C12 C13 H13A 111.2
C14 C13 H13A 111.2
C12 C13 H13B 111.2
C14 C13 H13B 111.2
H13A C13 H13B 109.1
C15 C14 C13 102.44(11)
C15 C14 H14A 111.3
C13 C14 H14A 111.3
C15 C14 H14B 111.3
C13 C14 H14B 111.3
H14A C14 H14B 109.2
N11 C15 C14 102.87(10)
N11 C15 H15A 111.2
C14 C15 H15A 111.2
N11 C15 H15B 111.2
C14 C15 H15B 111.2
H15A C15 H15B 109.1
O17 C16 C12 105.48(10)
O17 C16 H16A 110.6
C12 C16 H16A 110.6
O17 C16 H16B 110.6
C12 C16 H16B 110.6
H16A C16 H16B 108.8
C18 O17 C16 112.30(10)
O17 C18 H18A 109.5
O17 C18 H18B 109.5
H18A C18 H18B 109.5
O17 C18 H18C 109.5
H18A C18 H18C 109.5
H18B C18 H18C 109.5
C20 C19 C24 118.99(12)
C20 C19 C1 122.07(12)
C24 C19 C1 118.89(12)
C19 C20 C21 120.48(14)
C19 C20 H20A 119.8
C21 C20 H20A 119.8
C22 C21 C20 120.09(14)
C22 C21 H21A 120.0
C20 C21 H21A 120.0
C21 C22 C23 119.73(13)
C21 C22 H22A 120.1
C23 C22 H22A 120.1
C24 C23 C22 120.23(13)
C24 C23 H23A 119.9
C22 C23 H23A 119.9
C23 C24 C19 120.48(13)
C23 C24 H24A 119.8
C19 C24 H24A 119.8

loop_
_geom_bond_atom_site_label_1
_geom_bond_atom_site_label_2
_geom_bond_distance
C1 C9 1.5179(17)
C1 C19 1.5469(17)
C1 C10 1.5531(17)
C1 C2 1.5669(16)
C2 O2 1.2179(15)
C2 N3 1.3710(16)
N3 C4 1.3936(16)
N3 H3N 0.9797(10)
C4 C5 1.3844(17)
C4 C9 1.4068(17)
C5 C6 1.3886(18)
C5 Cl5 1.7404(12)
C6 C7 1.3934(19)
C6 H6A 0.9500
C7 C8 1.4050(18)
C7 H7A 0.9500
C8 C9 1.3812(18)
C8 H8A 0.9500
C10 O10 1.2341(15)
C10 N11 1.3441(17)
N11 C15 1.4858(16)
N11 C12 1.4859(16)
C12 C16 1.5249(18)
C12 C13 1.5319(18)
C12 H12A 1.0000
C13 C14 1.5340(19)
C13 H13A 0.9900
C13 H13B 0.9900
C14 C15 1.5316(19)
C14 H14A 0.9900
C14 H14B 0.9900
C15 H15A 0.9900
C15 H15B 0.9900
C16 O17 1.4228(16)
C16 H16A 0.9900
C16 H16B 0.9900
O17 C18 1.4192(17)
C18 H18A 0.9800
C18 H18B 0.9800
C18 H18C 0.9800
C19 C20 1.394(2)
C19 C24 1.3987(19)
C20 C21 1.398(2)
C20 H20A 0.9500
C21 C22 1.386(2)
C21 H21A 0.9500
C22 C23 1.394(2)
C22 H22A 0.9500
C23 C24 1.389(2)
C23 H23A 0.9500
C24 H24A 0.9500

loop_
_geom_hbond_atom_site_label_D
_geom_hbond_atom_site_label_H
_geom_hbond_atom_site_label_A
_geom_hbond_distance_DH
_geom_hbond_distance_HA
_geom_hbond_distance_DA
_geom_hbond_angle_DHA
_geom_hbond_site_symmetry_A
N3 H3N O10 0.9797(10) 1.906(5) 2.8639(13) 165.1(15) 3_453

loop_
_geom_torsion_atom_site_label_1
_geom_torsion_atom_site_label_2
_geom_torsion_atom_site_label_3
_geom_torsion_atom_site_label_4
_geom_torsion
C9 C1 C2 O2 172.48(14)
C19 C1 C2 O2 -69.55(17)
C10 C1 C2 O2 51.44(18)
C9 C1 C2 N3 -9.31(13)
C19 C1 C2 N3 108.66(11)
C10 C1 C2 N3 -130.35(11)
O2 C2 N3 C4 -174.43(13)
C1 C2 N3 C4 7.35(14)
C2 N3 C4 C5 177.05(13)
C2 N3 C4 C9 -2.00(15)
N3 C4 C5 C6 -178.07(12)
C9 C4 C5 C6 0.90(19)
N3 C4 C5 Cl5 3.61(19)
C9 C4 C5 Cl5 -177.42(10)
C4 C5 C6 C7 0.00(18)
Cl5 C5 C6 C7 178.29(10)
C5 C6 C7 C8 -0.38(19)
C6 C7 C8 C9 -0.16(19)
C7 C8 C9 C4 1.06(19)
C7 C8 C9 C1 -176.19(13)
C5 C4 C9 C8 -1.44(19)
N3 C4 C9 C8 177.70(12)
C5 C4 C9 C1 176.39(12)
N3 C4 C9 C1 -4.46(15)
C19 C1 C9 C8 72.71(17)
C10 C1 C9 C8 -53.22(18)
C2 C1 C9 C8 -174.36(13)
C19 C1 C9 C4 -104.80(12)
C10 C1 C9 C4 129.27(11)
C2 C1 C9 C4 8.13(13)
C9 C1 C10 O10 115.29(13)
C19 C1 C10 O10 -11.92(16)
C2 C1 C10 O10 -130.37(12)
C9 C1 C10 N11 -63.59(15)
C19 C1 C10 N11 169.20(11)
C2 C1 C10 N11 50.75(15)
O10 C10 N11 C15 176.52(12)
C1 C10 N11 C15 -4.62(19)
O10 C10 N11 C12 7.39(18)
C1 C10 N11 C12 -173.75(11)
C10 N11 C12 C16 -80.30(15)
C15 N11 C12 C16 108.85(12)
C10 N11 C12 C13 158.59(11)
C15 N11 C12 C13 -12.27(14)
N11 C12 C13 C14 33.40(13)
C16 C12 C13 C14 -87.29(13)
C12 C13 C14 C15 -42.37(13)
C10 N11 C15 C14 176.29(13)
C12 N11 C15 C14 -13.86(14)
C13 C14 C15 N11 34.24(13)
N11 C12 C16 O17 165.73(10)
C13 C12 C16 O17 -79.00(13)
C12 C16 O17 C18 176.31(11)
C9 C1 C19 C20 -3.91(16)
C10 C1 C19 C20 123.31(12)
C2 C1 C19 C20 -114.04(13)
C9 C1 C19 C24 173.31(11)
C10 C1 C19 C24 -59.47(15)
C2 C1 C19 C24 63.18(14)
C24 C19 C20 C21 -0.99(19)
C1 C19 C20 C21 176.23(12)
C19 C20 C21 C22 0.2(2)
C20 C21 C22 C23 0.6(2)
C21 C22 C23 C24 -0.7(2)
C22 C23 C24 C19 -0.1(2)
C20 C19 C24 C23 0.9(2)
C1 C19 C24 C23 -176.39(11)

loop_
_cod_related_entry_id
_cod_related_entry_database
_cod_related_entry_code
1 ChemSpider 21198145
